data_2014762
loop_
_publ_author_name
'Vande Velde, Christophe M. L.'
'Geise, Herman J.'
'Blockhuys, Frank'

_publ_section_title (<i>E</i>,<i>E</i>)-2,5-Dimethoxy-1,4-bis[2-(3,4,5-trimethoxyphenyl)ethenyl]benzene
_journal_issue 1
_journal_name_full 'Acta Crystallographica Section C'
_journal_page_first o21
_journal_page_last o24
_journal_paper_doi 10.1107/S0108270104028744
_journal_volume 61
_journal_year 2005
_chemical_formula_iupac 'C30 H34 O8'
_chemical_formula_moiety 'C30 H34 O8'
_chemical_formula_sum 'C30 H34 O8'
_chemical_formula_weight 522.57
_chemical_name_common 345OMT
_chemical_name_systematic
;
(E,E)-2,5-Dimethoxy-1,4-bis[2-(3,4,5-trimethoxyphenyl)ethenyl]benzene
;
_space_group_IT_number 14
_symmetry_cell_setting monoclinic
_symmetry_space_group_name_Hall '-P 2ybc'
_symmetry_space_group_name_H-M 'P 1 21/c 1'
_atom_sites_solution_hydrogens geom
_atom_sites_solution_primary direct
_atom_sites_solution_secondary difmap
_audit_creation_method SHELXL97
_cell_angle_alpha 90.00
_cell_angle_beta 118.05(3)
_cell_angle_gamma 90.00
_cell_formula_units_Z 2
_cell_length_a 8.778(3)
_cell_length_b 11.520(5)
_cell_length_c 14.717(6)
_cell_measurement_reflns_used 25
_cell_measurement_temperature 293(2)
_cell_measurement_theta_max 13.60
_cell_measurement_theta_min 7.05
_cell_volume 1313.4(10)
_computing_cell_refinement 'CAD-4 EXPRESS'
_computing_data_collection 'CAD-4 EXPRESS (Enraf-Nonius, 1994)'
_computing_data_reduction 'XCAD-4 (Harms & Wocadlo, 1996)'
_computing_molecular_graphics 'ORTEP-3 (Farrugia, 1997) and MERCURY (Version 1.2.1; Bruno, 2002)'
_computing_publication_material 'WinGX (Version 1.64; Farrugia, 1999) and PLATON (Spek, 2003)'
_computing_structure_refinement 'SHELXL97 (Sheldrick, 1997)'
_computing_structure_solution 'SHELXS97 (Sheldrick, 1997)'
_diffrn_ambient_temperature 293(2)
_diffrn_measured_fraction_theta_full 1.000
_diffrn_measured_fraction_theta_max 1.000
_diffrn_measurement_device '\k-geometry diffractometer'
_diffrn_measurement_device_type 'Enraf-Nonius MACH3'
_diffrn_measurement_method 'non-profiled \w/2\q'
_diffrn_radiation_monochromator graphite
_diffrn_radiation_type Mok\a
_diffrn_radiation_wavelength 0.71073
_diffrn_reflns_av_R_equivalents 0.1130
_diffrn_reflns_av_sigmaI/netI 0.1140
_diffrn_reflns_limit_h_max 0
_diffrn_reflns_limit_h_min -10
_diffrn_reflns_limit_k_max 13
_diffrn_reflns_limit_k_min -13
_diffrn_reflns_limit_l_max 17
_diffrn_reflns_limit_l_min -15
_diffrn_reflns_number 5016
_diffrn_reflns_theta_full 24.98
_diffrn_reflns_theta_max 24.98
_diffrn_reflns_theta_min 2.36
_diffrn_standards_decay_% 2
_diffrn_standards_interval_time 60
_diffrn_standards_number 3
_exptl_absorpt_coefficient_mu 0.095
_exptl_absorpt_correction_type none
_exptl_crystal_colour yellow
_exptl_crystal_density_diffrn 1.321
_exptl_crystal_density_meas ?
_exptl_crystal_density_method 'not measured'
_exptl_crystal_description block
_exptl_crystal_F_000 556
_exptl_crystal_size_max 0.3
_exptl_crystal_size_mid 0.2
_exptl_crystal_size_min 0.2
_refine_diff_density_max 0.191
_refine_diff_density_min -0.241
_refine_ls_extinction_method none
_refine_ls_goodness_of_fit_ref 1.064
_refine_ls_hydrogen_treatment mixed
_refine_ls_matrix_type full
_refine_ls_number_parameters 180
_refine_ls_number_reflns 2308
_refine_ls_number_restraints 0
_refine_ls_restrained_S_all 1.064
_refine_ls_R_factor_all 0.1417
_refine_ls_R_factor_gt 0.0534
_refine_ls_shift/su_max 0.000
_refine_ls_shift/su_mean 0.000
_refine_ls_structure_factor_coef Fsqd
_refine_ls_weighting_details 'calc w = 1/[\s^2^(Fo^2^)+(0.0533P)^2^] where P=(Fo^2^+2Fc^2^)/3'
_refine_ls_weighting_scheme calc
_refine_ls_wR_factor_gt 0.1131
_refine_ls_wR_factor_ref 0.1366
_reflns_number_gt 1149
_reflns_number_total 2308
_reflns_threshold_expression I>2\s(I)
_cod_data_source_file ta1476.cif
_cod_data_source_block I
_cod_depositor_comments
;
The following automatic conversions were performed:
'_geom_bond_publ_flag' value 'NO' changed to 'no' according to
'/home/saulius/struct/CIF-dictionaries/cif_core.dic' dictionary named
'cif_core.dic' version 2.4.1 from 2010-06-29 (16 times).

Automatic conversion script
Id: cif_fix_enum 1527 2010-12-29 10:47:43Z saulius 

The following automatic conversions were performed:

'_geom_bond_publ_flag' value 'NO' changed to 'no' according to
/home/saulius/struct/CIF-dictionaries/cif_core.dic dictionary named
'cif_core.dic' version 2.4.1 from 2010-06-29 (16
times).

'_geom_angle_publ_flag' value 'NO' changed to 'no' according
to /home/saulius/struct/CIF-dictionaries/cif_core.dic dictionary
named 'cif_core.dic' version 2.4.1 from 2010-06-29 (34 times).

Automatic conversion script
Id: cif_fix_values 1715 2011-07-08 13:25:40Z adriana 

The following automatic conversions were performed:

'_exptl_crystal_density_meas' value 'not measured' was changed to '?'
- the value is perceived as not measured.

Automatic conversion script
Id: cif_fix_values 3008 2015-01-20 13:52:24Z robertas 
;
_cod_original_cell_volume 1313.5(9)
_cod_original_sg_symbol_H-M 'P 21/c'
_cod_database_code 2014762
_cod_database_fobs_code 2014762

loop_
_symmetry_equiv_pos_as_xyz
'x, y, z'
'-x, y+1/2, -z+1/2'
'-x, -y, -z'
'x, -y-1/2, z-1/2'

loop_
_atom_site_label
_atom_site_fract_x
_atom_site_fract_y
_atom_site_fract_z
_atom_site_U_iso_or_equiv
_atom_site_adp_type
_atom_site_calc_flag
_atom_site_refinement_flags
_atom_site_occupancy
_atom_site_disorder_assembly
_atom_site_disorder_group
_atom_site_type_symbol
C1 0.6081(3) 0.5330(2) 0.4575(2) 0.0493(7) Uani d . 1 . . C
C2 0.4435(3) 0.4904(2) 0.3959(2) 0.0513(7) Uani d . 1 . . C
C31 0.9746(3) 0.6622(2) 0.4116(2) 0.0491(7) Uani d . 1 . . C
C32 1.1119(3) 0.7329(3) 0.4719(2) 0.0532(7) Uani d . 1 . . C
C33 1.2034(3) 0.7896(2) 0.4303(2) 0.0494(7) Uani d . 1 . . C
C34 1.1569(3) 0.7746(2) 0.3267(2) 0.0480(7) Uani d . 1 . . C
C35 1.0245(3) 0.6997(2) 0.2669(2) 0.0501(7) Uani d . 1 . . C
C36 0.9325(3) 0.6421(2) 0.3085(2) 0.0508(7) Uani d . 1 . . C
C39 0.8432(4) 0.6281(4) 0.0975(2) 0.0888(12) Uani d . 1 . . C
C40 1.3994(4) 0.7987(3) 0.3023(3) 0.0817(11) Uani d . 1 . . C
C41 1.3997(4) 0.8758(4) 0.5892(2) 0.0932(13) Uani d . 1 . . C
C6 0.6621(3) 0.5423(2) 0.5621(2) 0.0537(8) Uani d . 1 . . C
C7 0.7165(3) 0.5706(2) 0.4104(2) 0.0569(8) Uani d . 1 . . C
C8 0.8710(4) 0.6146(3) 0.4581(2) 0.0574(8) Uani d . 1 . . C
C9 0.2354(4) 0.4276(3) 0.2282(2) 0.0825(11) Uani d . 1 . . C
O2 0.3919(2) 0.48319(19) 0.29166(15) 0.0694(6) Uani d . 1 . . O
O33 1.3367(2) 0.86466(19) 0.48269(15) 0.0683(6) Uani d . 1 . . O
O34 1.2347(2) 0.83976(17) 0.28148(15) 0.0640(6) Uani d . 1 . . O
O35 0.9928(3) 0.6887(2) 0.16696(15) 0.0711(6) Uani d . 1 . . O
H32 1.1433 0.7427 0.5412 0.064 Uiso calc R 1 . . H
H36 0.8443 0.5909 0.2685 0.061 Uiso calc R 1 . . H
H39A 0.8483 0.5479 0.1218 0.133 Uiso calc R 1 . . H
H39B 0.8369 0.627 0.0289 0.133 Uiso calc R 1 . . H
H39C 0.740 0.6670 0.0933 0.133 Uiso calc R 1 . . H
H40A 1.4805 0.8090 0.3761 0.123 Uiso calc R 1 . . H
H40B 1.4411 0.8428 0.2608 0.123 Uiso calc R 1 . . H
H40C 1.3917 0.7155 0.2844 0.123 Uiso calc R 1 . . H
H41A 1.302 0.904 0.6038 0.140 Uiso calc R 1 . . H
H41B 1.499 0.9354 0.6180 0.140 Uiso calc R 1 . . H
H41C 1.444 0.7965 0.6241 0.140 Uiso calc R 1 . . H
H6 0.7717 0.5711 0.6052 0.064 Uiso calc R 1 . . H
H7 0.6693 0.5619 0.3394 0.068 Uiso calc R 1 . . H
H8 0.9220 0.6162 0.5296 0.069 Uiso calc R 1 . . H
H9A 0.2398 0.3455 0.2521 0.124 Uiso calc R 1 . . H
H9B 0.2159 0.4276 0.1553 0.124 Uiso calc R 1 . . H
H9C 0.1384 0.4698 0.2318 0.124 Uiso calc R 1 . . H

loop_
_atom_site_aniso_label
_atom_site_aniso_U_11
_atom_site_aniso_U_22
_atom_site_aniso_U_33
_atom_site_aniso_U_12
_atom_site_aniso_U_13
_atom_site_aniso_U_23
C1 0.0488(16) 0.0517(16) 0.0670(19) 0.0035(14) 0.0435(14) 0.0056(15)
C2 0.0588(17) 0.0522(16) 0.0602(18) -0.0002(15) 0.0424(15) 0.0023(15)
C31 0.0502(15) 0.0546(16) 0.0601(17) 0.0068(15) 0.0404(14) 0.0107(15)
C32 0.0509(16) 0.0659(19) 0.0563(17) 0.0013(15) 0.0363(14) 0.0032(16)
C33 0.0452(15) 0.0532(16) 0.0600(18) 0.0013(14) 0.0331(14) 0.0039(16)
C34 0.0497(15) 0.0517(17) 0.0569(18) -0.0014(14) 0.0370(14) 0.0080(14)
C35 0.0562(16) 0.0575(18) 0.0497(17) 0.0017(15) 0.0358(14) 0.0061(15)
C36 0.0452(15) 0.0535(17) 0.0627(18) -0.0046(14) 0.0327(14) 0.0034(15)
C39 0.087(2) 0.123(3) 0.059(2) -0.026(2) 0.0364(18) -0.015(2)
C40 0.079(2) 0.088(2) 0.116(3) -0.0060(19) 0.078(2) 0.008(2)
C41 0.079(2) 0.134(4) 0.068(2) -0.025(2) 0.0365(18) -0.030(3)
C6 0.0448(15) 0.0584(18) 0.069(2) -0.0029(13) 0.0361(15) 0.0051(15)
C7 0.0554(17) 0.0631(19) 0.0690(19) -0.0021(15) 0.0433(15) 0.0074(17)
C8 0.0571(16) 0.0685(19) 0.0666(18) 0.0029(16) 0.0456(15) 0.0101(17)
C9 0.074(2) 0.109(3) 0.075(2) -0.031(2) 0.0437(19) -0.017(2)
O2 0.0678(13) 0.0901(16) 0.0682(14) -0.0236(13) 0.0469(11) -0.0073(13)
O33 0.0671(13) 0.0820(15) 0.0662(14) -0.0200(12) 0.0399(11) -0.0125(12)
O34 0.0666(12) 0.0691(13) 0.0750(14) -0.0076(11) 0.0488(11) 0.0138(11)
O35 0.0723(14) 0.0965(17) 0.0537(12) -0.0221(12) 0.0373(10) -0.0031(12)

loop_
_atom_type_symbol
_atom_type_description
_atom_type_scat_dispersion_real
_atom_type_scat_dispersion_imag
_atom_type_scat_source
C C 0.0033 0.0016 'International Tables Vol C Tables 4.2.6.8 and 6.1.1.4'
H H 0.0000 0.0000 'International Tables Vol C Tables 4.2.6.8 and 6.1.1.4'
O O 0.0106 0.0060 'International Tables Vol C Tables 4.2.6.8 and 6.1.1.4'

loop_
_geom_angle_atom_site_label_1
_geom_angle_atom_site_label_2
_geom_angle_atom_site_label_3
_geom_angle_site_symmetry_1
_geom_angle_site_symmetry_3
_geom_angle
_geom_angle_publ_flag
C35 O35 C39 . . 118.3(2) ?
C34 O34 C40 . . 113.7(2) ?
C31 C32 C33 . . 120.6(3) ?
C31 C32 H32 . . 119.7 no
C33 C32 H32 . . 119.7 no
C33 O33 C41 . . 118.2(2) ?
C2 O2 C9 . . 118.3(2) ?
C35 C36 C31 . . 119.0(3) ?
C35 C36 H36 . . 120.5 no
C31 C36 H36 . . 120.5 no
C2 C1 C6 . . 117.5(2) ?
C2 C1 C7 . . 119.9(2) ?
C6 C1 C7 . . 122.6(3) ?
O2 C2 C1 . . 116.4(2) ?
O2 C2 C6 . 3_666 122.6(3) ?
C1 C2 C6 . 3_666 121.0(3) ?
O35 C35 C34 . . 115.3(2) ?
O35 C35 C36 . . 124.2(3) ?
C34 C35 C36 . . 120.5(2) ?
O34 C40 H40A . . 109.5 no
O34 C40 H40B . . 109.5 no
H40A C40 H40B . . 109.5 no
O34 C40 H40C . . 109.5 no
H40A C40 H40C . . 109.5 no
H40B C40 H40C . . 109.5 no
O34 C34 C35 . . 119.5(2) ?
O34 C34 C33 . . 120.3(3) ?
C35 C34 C33 . . 120.1(2) ?
C8 C7 C1 . . 126.7(3) ?
C8 C7 H7 . . 116.7 no
C1 C7 H7 . . 116.7 no
C7 C8 C31 . . 127.4(3) ?
C7 C8 H8 . . 116.3 no
C31 C8 H8 . . 116.3 no
C1 C6 C2 . 3_666 121.6(3) ?
C1 C6 H6 . . 119.2 no
C2 C6 H6 3_666 . 119.2 no
O33 C33 C32 . . 124.8(2) ?
O33 C33 C34 . . 115.5(2) ?
C32 C33 C34 . . 119.6(3) ?
C32 C31 C36 . . 120.0(2) ?
C32 C31 C8 . . 117.7(3) ?
C36 C31 C8 . . 122.2(3) ?
O33 C41 H41A . . 109.5 no
O33 C41 H41B . . 109.5 no
H41A C41 H41B . . 109.5 no
O33 C41 H41C . . 109.5 no
H41A C41 H41C . . 109.5 no
H41B C41 H41C . . 109.5 no
O2 C9 H9A . . 109.5 no
O2 C9 H9B . . 109.5 no
H9A C9 H9B . . 109.5 no
O2 C9 H9C . . 109.5 no
H9A C9 H9C . . 109.5 no
H9B C9 H9C . . 109.5 no
O35 C39 H39A . . 109.5 no
O35 C39 H39B . . 109.5 no
H39A C39 H39B . . 109.5 no
O35 C39 H39C . . 109.5 no
H39A C39 H39C . . 109.5 no
H39B C39 H39C . . 109.5 no

loop_
_geom_bond_atom_site_label_1
_geom_bond_atom_site_label_2
_geom_bond_site_symmetry_2
_geom_bond_distance
_geom_bond_publ_flag
O35 C35 . 1.368(3) ?
O35 C39 . 1.412(4) ?
O34 C34 . 1.378(3) ?
O34 C40 . 1.411(3) ?
C32 C31 . 1.378(4) ?
C32 C33 . 1.382(3) ?
C32 H32 . 0.9300 ?
O33 C33 . 1.365(3) ?
O33 C41 . 1.402(3) ?
O2 C2 . 1.382(3) ?
O2 C9 . 1.401(3) ?
C36 C35 . 1.390(3) ?
C36 C31 . 1.402(4) ?
C36 H36 . 0.9300 no
C1 C2 . 1.384(4) ?
C1 C6 . 1.386(4) ?
C1 C7 . 1.481(3) ?
C2 C6 3_666 1.386(3) ?
C35 C34 . 1.381(4) ?
C40 H40A . 0.9875 no
C40 H40B . 0.9875 no
C40 H40C . 0.9875 no
C34 C33 . 1.391(4) ?
C7 C8 . 1.302(4) ?
C7 H7 . 0.9300 no
C8 C31 . 1.477(3) ?
C8 H8 . 0.9300 no
C6 C2 3_666 1.386(3) ?
C6 H6 . 0.9300 no
C41 H41A . 1.0311 no
C41 H41B . 1.0311 no
C41 H41C . 1.0311 no
C9 H9A . 1.0032 no
C9 H9B . 1.0032 no
C9 H9C . 1.0032 no
C39 H39A . 0.9843 no
C39 H39B . 0.9843 no
C39 H39C . 0.9843 no
